data_1565443
loop_
_publ_author_name
'Stones, Maryanne K.'
'Sullivan, Ryan J.'
'Soldatov, Dmitriy V.'
'Schlaf, Marcel'

_publ_section_title
;
 Synthesis and characterization of novel tetradentate ruthenium complexes
 of a pyridine-o-phenylenediamine based chelate ligand
;
_journal_name_full 'Inorganica Chimica Acta'
_journal_page_first 119391
_journal_paper_doi 10.1016/j.ica.2019.119391
_journal_volume 502
_journal_year 2020
_chemical_formula_moiety 'C32 H28 N6 Ru, 2(C F3 O3 S), 0.5(H2 O)'
_chemical_formula_sum 'C34 H29 F6 N6 O6.5 Ru S2'
_chemical_formula_weight 904.82
_chemical_name_common '[Ru(PhCN)2(L)](CF3SO3)2*0.5(H2O)'
_chemical_name_systematic
;
 (N,N'-Bis(2-pyridylmethyl)-o-phenylenediamine)-bis(benzonitrile)-
ruthenium(II) bis(triflate) hemihydrate
;
_space_group_crystal_system monoclinic
_space_group_IT_number 14
_space_group_name_Hall '-P 2yn'
_space_group_name_H-M_alt 'P 1 21/n 1'
_atom_sites_solution_hydrogens geom
_audit_creation_method SHELXL-2013
_cell_angle_alpha 90
_cell_angle_beta 98.1828(10)
_cell_angle_gamma 90
_cell_formula_units_Z 4
_cell_length_a 10.42053(11)
_cell_length_b 15.64518(14)
_cell_length_c 23.5928(3)
_cell_measurement_reflns_used 49871
_cell_measurement_temperature 150(2)
_cell_measurement_theta_max 37.1810
_cell_measurement_theta_min 3.0530
_cell_volume 3807.20(7)
_computing_cell_refinement
;
CrysAlisPro, Agilent Technologies,
Version 1.171.36.28 (release 01-02-2013 CrysAlis171 .NET)
(compiled Feb  1 2013,16:14:44)
;
_computing_data_collection
;
CrysAlisPro, Agilent Technologies,
Version 1.171.36.28 (release 01-02-2013 CrysAlis171 .NET)
(compiled Feb  1 2013,16:14:44)
;
_computing_data_reduction
;
CrysAlisPro, Agilent Technologies,
Version 1.171.36.28 (release 01-02-2013 CrysAlis171 .NET)
(compiled Feb  1 2013,16:14:44)
;
_computing_structure_refinement 'SHELXL-2013 (Sheldrick, 2013)'
_computing_structure_solution SHELXS
_diffrn_ambient_temperature 150(2)
_diffrn_detector_area_resol_mean 10.3693
_diffrn_measured_fraction_theta_full 0.998
_diffrn_measured_fraction_theta_max 0.999
_diffrn_measurement_device_type 'SuperNova, Dual, Cu at zero, Atlas'
_diffrn_measurement_method '\w scans'
_diffrn_radiation_type MoK\a
_diffrn_radiation_wavelength 0.71073
_diffrn_reflns_av_R_equivalents 0.0356
_diffrn_reflns_av_unetI/netI 0.0194
_diffrn_reflns_Laue_measured_fraction_full 0.998
_diffrn_reflns_Laue_measured_fraction_max 0.999
_diffrn_reflns_limit_h_max 17
_diffrn_reflns_limit_h_min -17
_diffrn_reflns_limit_k_max 26
_diffrn_reflns_limit_k_min -26
_diffrn_reflns_limit_l_max 39
_diffrn_reflns_limit_l_min -39
_diffrn_reflns_number 148529
_diffrn_reflns_point_group_measured_fraction_full 0.998
_diffrn_reflns_point_group_measured_fraction_max 0.999
_diffrn_reflns_theta_full 25.242
_diffrn_reflns_theta_max 37.035
_diffrn_reflns_theta_min 2.604
_diffrn_source 'SuperNova (Mo) X-ray Source'
_exptl_absorpt_coefficient_mu 0.604
_exptl_absorpt_correction_T_max 1.00000
_exptl_absorpt_correction_T_min 0.83920
_exptl_absorpt_correction_type multi-scan
_exptl_absorpt_process_details
;
CrysAlisPro, Agilent Technologies,
Version 1.171.36.28 (release 01-02-2013 CrysAlis171 .NET)
(compiled Feb  1 2013,16:14:44)
Empirical absorption correction using spherical harmonics,
 implemented in SCALE3 ABSPACK scaling algorithm.
;
_exptl_crystal_colour red
_exptl_crystal_density_diffrn 1.579
_exptl_crystal_description prism
_exptl_crystal_F_000 1828
_exptl_crystal_size_max 0.800
_exptl_crystal_size_mid 0.650
_exptl_crystal_size_min 0.600
_refine_diff_density_max 0.935
_refine_diff_density_min -0.907
_refine_diff_density_rms 0.096
_refine_ls_extinction_coef .
_refine_ls_extinction_method none
_refine_ls_goodness_of_fit_ref 1.170
_refine_ls_hydrogen_treatment constr
_refine_ls_matrix_type full
_refine_ls_number_parameters 514
_refine_ls_number_reflns 19380
_refine_ls_number_restraints 2
_refine_ls_restrained_S_all 1.170
_refine_ls_R_factor_all 0.0647
_refine_ls_R_factor_gt 0.0514
_refine_ls_shift/su_max 0.002
_refine_ls_shift/su_mean 0.000
_refine_ls_structure_factor_coef Fsqd
_refine_ls_weighting_details 'w=1/[\s^2^(Fo^2^)+(0.0374P)^2^+4.4796P] where P=(Fo^2^+2Fc^2^)/3'
_refine_ls_weighting_scheme calc
_refine_ls_wR_factor_gt 0.1201
_refine_ls_wR_factor_ref 0.1264
_reflns_Friedel_coverage 0.000
_reflns_Friedel_fraction_full .
_reflns_Friedel_fraction_max .
_reflns_number_gt 16377
_reflns_number_total 19380
_reflns_threshold_expression 'I > 2\s(I)'
_cod_data_source_file ICA-2020-502-119391.cif
_cod_data_source_block 2
_cod_original_sg_symbol_H-M 'P 21/n'
_cod_original_formula_sum 'C34 H29 F6 N6 O6.50 Ru S2'
_cod_database_code 1565443
_shelx_space_group_comment
;
The symmetry employed for this shelxl refinement is uniquely defined
by the following loop, which should always be used as a source of
symmetry information in preference to the above space-group names.
They are only intended as comments.
;
_shelx_estimated_absorpt_t_min 0.644
_shelx_estimated_absorpt_t_max 0.713
_shelxl_version_number 2013-4

loop_
_space_group_symop_operation_xyz
'x, y, z'
'-x+1/2, y+1/2, -z+1/2'
'-x, -y, -z'
'x-1/2, -y-1/2, z-1/2'

loop_
_atom_site_label
_atom_site_type_symbol
_atom_site_fract_x
_atom_site_fract_y
_atom_site_fract_z
_atom_site_U_iso_or_equiv
_atom_site_adp_type
_atom_site_occupancy
_atom_site_site_symmetry_order
_atom_site_calc_flag
_atom_site_refinement_flags_posn
_atom_site_refinement_flags_adp
_atom_site_refinement_flags_occupancy
_atom_site_disorder_assembly
_atom_site_disorder_group
Ru1 Ru 0.46815(2) 0.77029(2) 0.36418(2) 0.02189(3) Uani 1 1 d . . . . .
N1 N 0.30412(15) 0.70141(10) 0.35726(7) 0.0264(3) Uani 1 1 d . . . . .
N2 N 0.56198(16) 0.66617(11) 0.39899(7) 0.0280(3) Uani 1 1 d . . . . .
N3 N 0.43904(15) 0.82164(11) 0.44201(7) 0.0270(3) Uani 1 1 d . . . . .
N4 N 0.37659(15) 0.88415(10) 0.33531(7) 0.0265(3) Uani 1 1 d . . . . .
H4 H 0.3213 0.8740 0.2977 0.032 Uiso 1 1 calc R U . . .
N5 N 0.63714(14) 0.84129(10) 0.36326(7) 0.0242(3) Uani 1 1 d . . . . .
H5 H 0.6860 0.8445 0.4029 0.029 Uiso 1 1 calc R U . . .
N6 N 0.50780(16) 0.74207(10) 0.28257(7) 0.0260(3) Uani 1 1 d . . . . .
C1 C 0.21682(19) 0.65591(12) 0.35248(9) 0.0286(3) Uani 1 1 d . . . . .
C2 C 0.11181(19) 0.59662(12) 0.34626(9) 0.0288(3) Uani 1 1 d . . . . .
C3 C 0.6100(2) 0.60711(13) 0.42154(9) 0.0322(4) Uani 1 1 d . . . . .
C4 C 0.6728(3) 0.53341(14) 0.44910(10) 0.0375(4) Uani 1 1 d . . . . .
C5 C 0.5001(2) 0.79937(17) 0.49381(9) 0.0371(4) Uani 1 1 d . . . . .
H5A H 0.5562 0.7512 0.4970 0.044 Uiso 1 1 calc R U . . .
C6 C 0.4838(3) 0.8445(2) 0.54305(11) 0.0497(7) Uani 1 1 d . . . . .
H6 H 0.5251 0.8259 0.5795 0.060 Uiso 1 1 calc R U . . .
C7 C 0.4076(3) 0.9158(2) 0.53826(12) 0.0515(7) Uani 1 1 d . . . . .
H7 H 0.3976 0.9484 0.5713 0.062 Uiso 1 1 calc R U . . .
C8 C 0.3451(2) 0.94027(16) 0.48522(11) 0.0423(5) Uani 1 1 d . . . . .
H8 H 0.2921 0.9899 0.4813 0.051 Uiso 1 1 calc R U . . .
C9 C 0.36098(19) 0.89117(13) 0.43786(9) 0.0301(4) Uani 1 1 d . . . . .
C10 C 0.2926(2) 0.90923(14) 0.37895(10) 0.0341(4) Uani 1 1 d . . . . .
H10A H 0.2103 0.8768 0.3724 0.041 Uiso 1 1 calc R U . . .
H10B H 0.2718 0.9709 0.3752 0.041 Uiso 1 1 calc R U . . .
C11 C 0.4742(2) 0.94858(12) 0.32838(8) 0.0284(3) Uani 1 1 d . . . . .
C12 C 0.4399(3) 1.03059(14) 0.30852(11) 0.0406(5) Uani 1 1 d . . . . .
H12 H 0.3511 1.0456 0.2990 0.049 Uiso 1 1 calc R U . . .
C13 C 0.5359(3) 1.09012(15) 0.30269(12) 0.0504(7) Uani 1 1 d . . . . .
H13 H 0.5130 1.1460 0.2891 0.061 Uiso 1 1 calc R U . . .
C14 C 0.6645(3) 1.06808(16) 0.31669(13) 0.0505(7) Uani 1 1 d . . . . .
H14 H 0.7298 1.1091 0.3125 0.061 Uiso 1 1 calc R U . . .
C15 C 0.6999(3) 0.98727(15) 0.33666(10) 0.0386(5) Uani 1 1 d . . . . .
H15 H 0.7888 0.9729 0.3465 0.046 Uiso 1 1 calc R U . . .
C16 C 0.6043(2) 0.92723(12) 0.34229(8) 0.0276(3) Uani 1 1 d . . . . .
C17 C 0.71613(19) 0.79437(14) 0.32522(9) 0.0311(4) Uani 1 1 d . . . . .
H17A H 0.7591 0.7446 0.3458 0.037 Uiso 1 1 calc R U . . .
H17B H 0.7840 0.8325 0.3139 0.037 Uiso 1 1 calc R U . . .
C18 C 0.62854(19) 0.76491(12) 0.27321(8) 0.0280(3) Uani 1 1 d . . . . .
C19 C 0.6657(3) 0.76081(14) 0.21895(10) 0.0369(4) Uani 1 1 d . . . . .
H19 H 0.7504 0.7777 0.2131 0.044 Uiso 1 1 calc R U . . .
C20 C 0.5770(3) 0.73167(16) 0.17355(10) 0.0447(6) Uani 1 1 d . . . . .
H20 H 0.6004 0.7282 0.1361 0.054 Uiso 1 1 calc R U . . .
C21 C 0.4547(3) 0.70779(15) 0.18332(9) 0.0417(5) Uani 1 1 d . . . . .
H21 H 0.3931 0.6871 0.1528 0.050 Uiso 1 1 calc R U . . .
C22 C 0.4228(2) 0.71431(13) 0.23820(9) 0.0330(4) Uani 1 1 d . . . . .
H22 H 0.3380 0.6986 0.2447 0.040 Uiso 1 1 calc R U . . .
C201 C -0.0143(2) 0.62512(14) 0.34736(10) 0.0333(4) Uani 1 1 d . . . . .
H201 H -0.0315 0.6842 0.3517 0.040 Uiso 1 1 calc R U . . .
C202 C -0.1142(2) 0.56608(16) 0.34204(12) 0.0414(5) Uani 1 1 d . . . . .
H202 H -0.2008 0.5848 0.3425 0.050 Uiso 1 1 calc R U . . .
C203 C -0.0891(3) 0.48012(17) 0.33614(14) 0.0488(6) Uani 1 1 d . . . . .
H203 H -0.1581 0.4400 0.3332 0.059 Uiso 1 1 calc R U . . .
C204 C 0.0360(3) 0.45236(17) 0.33449(17) 0.0563(8) Uani 1 1 d . . . . .
H204 H 0.0525 0.3932 0.3298 0.068 Uiso 1 1 calc R U . . .
C205 C 0.1378(2) 0.51024(15) 0.33962(14) 0.0452(6) Uani 1 1 d . . . . .
H205 H 0.2240 0.4912 0.3386 0.054 Uiso 1 1 calc R U . . .
C401 C 0.6252(4) 0.4525(2) 0.43455(16) 0.0712(11) Uani 1 1 d . . . . .
H401 H 0.5487 0.4452 0.4078 0.085 Uiso 1 1 calc R U . . .
C402 C 0.6926(6) 0.3819(2) 0.4603(2) 0.0967(17) Uani 1 1 d . . . . .
H402 H 0.6623 0.3258 0.4505 0.116 Uiso 1 1 calc R U . . .
C403 C 0.8012(5) 0.3929(2) 0.49917(17) 0.0817(13) Uani 1 1 d . . . . .
H403 H 0.8446 0.3443 0.5168 0.098 Uiso 1 1 calc R U . . .
C404 C 0.8483(4) 0.4721(2) 0.51306(15) 0.0621(9) Uani 1 1 d . . . . .
H404 H 0.9246 0.4785 0.5400 0.075 Uiso 1 1 calc R U . . .
C405 C 0.7856(3) 0.54385(18) 0.48810(12) 0.0454(5) Uani 1 1 d . . . . .
H405 H 0.8190 0.5994 0.4975 0.055 Uiso 1 1 calc R U . . .
S1A S 0.05536(6) 0.85457(4) 0.23503(3) 0.04083(13) Uani 1 1 d . . . . .
F1A F 0.0426(2) 1.01102(12) 0.19507(9) 0.0624(5) Uani 1 1 d . . . . .
F2A F 0.0743(3) 1.00223(15) 0.28618(10) 0.0858(8) Uani 1 1 d . . . . .
F3A F -0.1134(2) 0.97698(19) 0.23942(12) 0.0943(9) Uani 1 1 d . . . . .
O1A O 0.19223(18) 0.85865(14) 0.23271(8) 0.0463(4) Uani 1 1 d . . . . .
O2A O 0.0233(2) 0.82038(19) 0.28753(13) 0.0777(9) Uani 1 1 d . . . . .
O3A O -0.0212(3) 0.82551(16) 0.18361(13) 0.0788(9) Uani 1 1 d . . . . .
C1A C 0.0123(3) 0.96664(19) 0.23928(12) 0.0461(6) Uani 1 1 d . . . . .
S1B S 0.86658(7) 0.80538(7) 0.49425(3) 0.0345(3) Uani 0.842(5) 1 d . . P A 1
F1B F 1.0426(2) 0.8951(2) 0.45588(15) 0.1128(12) Uani 1 1 d . . . A 1
F2B F 1.1162(2) 0.80435(18) 0.52131(15) 0.0981(9) Uani 1 1 d . . . A 1
F3B F 1.0315(3) 0.91815(16) 0.54148(16) 0.1154(12) Uani 1 1 d . . . A 1
O1B O 0.8741(3) 0.74324(16) 0.45124(11) 0.0734(8) Uani 1 1 d . . . A 1
O2B O 0.8595(3) 0.7702(3) 0.54950(11) 0.0927(11) Uani 1 1 d D . . A 1
O3B O 0.77767(19) 0.87530(17) 0.47471(10) 0.0594(6) Uani 1 1 d . . . A 1
C1B C 1.0222(3) 0.8576(2) 0.50232(18) 0.0578(8) Uani 1 1 d . . . A 1
S1C S 0.8501(9) 0.8357(8) 0.5067(5) 0.080(3) Uiso 0.158(5) 1 d . . P A 2
O1W O 0.6618(6) 0.6662(5) 0.5899(3) 0.083(2) Uani 0.498(9) 1 d G . P . .
H1WA H 0.7219 0.7010 0.5851 0.125 Uiso 0.498(9) 1 d DG U P . .
H1WB H 0.6268 0.6816 0.6187 0.125 Uiso 0.498(9) 1 d DG U P . .

loop_
_atom_site_aniso_label
_atom_site_aniso_U_11
_atom_site_aniso_U_22
_atom_site_aniso_U_33
_atom_site_aniso_U_23
_atom_site_aniso_U_13
_atom_site_aniso_U_12
Ru1 0.02107(6) 0.02017(6) 0.02413(6) -0.00174(4) 0.00220(4) -0.00064(4)
N1 0.0237(6) 0.0245(6) 0.0304(7) -0.0026(5) 0.0017(5) -0.0020(5)
N2 0.0269(7) 0.0265(7) 0.0303(7) 0.0025(5) 0.0031(5) -0.0021(5)
N3 0.0234(6) 0.0306(7) 0.0276(7) -0.0059(5) 0.0059(5) -0.0065(5)
N4 0.0249(6) 0.0238(6) 0.0301(7) -0.0027(5) 0.0015(5) 0.0022(5)
N5 0.0215(6) 0.0249(6) 0.0266(6) -0.0017(5) 0.0047(5) -0.0011(5)
N6 0.0309(7) 0.0197(6) 0.0271(6) -0.0021(5) 0.0037(5) 0.0040(5)
C1 0.0272(8) 0.0262(8) 0.0324(8) -0.0032(6) 0.0038(6) -0.0018(6)
C2 0.0256(7) 0.0243(7) 0.0368(9) -0.0052(6) 0.0056(6) -0.0049(6)
C3 0.0351(9) 0.0282(8) 0.0334(9) 0.0045(7) 0.0053(7) 0.0000(7)
C4 0.0493(12) 0.0268(9) 0.0360(10) 0.0093(7) 0.0048(9) 0.0022(8)
C5 0.0364(10) 0.0482(12) 0.0266(8) -0.0049(8) 0.0043(7) -0.0089(9)
C6 0.0515(14) 0.0696(18) 0.0290(10) -0.0135(11) 0.0090(9) -0.0196(13)
C7 0.0575(16) 0.0596(16) 0.0420(12) -0.0257(12) 0.0232(11) -0.0237(13)
C8 0.0392(11) 0.0402(11) 0.0524(13) -0.0207(10) 0.0232(10) -0.0135(9)
C9 0.0255(8) 0.0300(8) 0.0371(9) -0.0102(7) 0.0122(7) -0.0075(6)
C10 0.0265(8) 0.0304(9) 0.0462(11) -0.0057(8) 0.0083(8) 0.0050(7)
C11 0.0372(9) 0.0220(7) 0.0261(7) -0.0012(6) 0.0051(6) -0.0008(6)
C12 0.0558(14) 0.0247(8) 0.0407(11) 0.0034(8) 0.0050(10) 0.0054(9)
C13 0.083(2) 0.0235(9) 0.0467(13) 0.0052(9) 0.0160(13) -0.0044(11)
C14 0.0725(19) 0.0312(10) 0.0535(14) -0.0011(10) 0.0281(14) -0.0182(11)
C15 0.0440(12) 0.0336(10) 0.0416(11) -0.0032(8) 0.0177(9) -0.0129(9)
C16 0.0340(9) 0.0241(7) 0.0260(7) -0.0038(6) 0.0091(6) -0.0065(6)
C17 0.0264(8) 0.0324(9) 0.0362(9) -0.0015(7) 0.0099(7) 0.0021(7)
C18 0.0323(8) 0.0232(7) 0.0301(8) -0.0015(6) 0.0097(6) 0.0074(6)
C19 0.0472(12) 0.0327(10) 0.0345(9) 0.0013(7) 0.0187(9) 0.0117(9)
C20 0.0697(17) 0.0369(11) 0.0299(9) -0.0013(8) 0.0151(10) 0.0165(11)
C21 0.0636(16) 0.0337(10) 0.0256(8) -0.0062(7) -0.0008(9) 0.0097(10)
C22 0.0425(11) 0.0253(8) 0.0296(8) -0.0048(6) -0.0010(7) 0.0044(7)
C201 0.0278(8) 0.0274(8) 0.0460(11) -0.0028(8) 0.0100(8) -0.0009(7)
C202 0.0280(9) 0.0373(11) 0.0609(15) -0.0039(10) 0.0130(9) -0.0061(8)
C203 0.0354(11) 0.0344(11) 0.0772(19) -0.0065(11) 0.0099(11) -0.0137(9)
C204 0.0427(13) 0.0266(10) 0.100(2) -0.0150(13) 0.0125(14) -0.0086(9)
C205 0.0298(10) 0.0286(9) 0.0783(18) -0.0119(10) 0.0119(11) -0.0023(8)
C401 0.104(3) 0.0356(13) 0.065(2) 0.0144(13) -0.0193(19) -0.0173(16)
C402 0.172(5) 0.0274(13) 0.083(3) 0.0155(15) -0.011(3) -0.008(2)
C403 0.131(4) 0.0471(17) 0.063(2) 0.0251(16) 0.002(2) 0.029(2)
C404 0.067(2) 0.0629(19) 0.0546(17) 0.0266(15) 0.0030(14) 0.0217(16)
C405 0.0467(13) 0.0414(12) 0.0462(13) 0.0138(10) -0.0002(10) 0.0039(10)
S1A 0.0316(2) 0.0349(3) 0.0531(3) 0.0129(2) -0.0036(2) -0.0044(2)
F1A 0.0733(12) 0.0451(9) 0.0681(12) 0.0242(8) 0.0081(10) 0.0037(9)
F2A 0.122(2) 0.0626(13) 0.0638(13) -0.0142(10) -0.0174(13) 0.0393(13)
F3A 0.0511(11) 0.120(2) 0.117(2) 0.0369(17) 0.0303(12) 0.0455(13)
O1A 0.0349(8) 0.0546(11) 0.0484(10) -0.0020(8) 0.0027(7) 0.0106(8)
O2A 0.0578(14) 0.0834(18) 0.0930(19) 0.0547(16) 0.0147(13) -0.0066(13)
O3A 0.0775(17) 0.0517(13) 0.0919(19) 0.0041(13) -0.0409(14) -0.0160(12)
C1A 0.0395(12) 0.0484(14) 0.0504(14) 0.0120(11) 0.0064(10) 0.0108(10)
S1B 0.0306(3) 0.0425(5) 0.0299(3) -0.0035(3) 0.0027(2) -0.0097(3)
F1B 0.0598(14) 0.134(3) 0.147(3) 0.070(2) 0.0235(15) -0.0216(15)
F2B 0.0434(11) 0.0804(16) 0.164(3) 0.0277(17) -0.0086(14) 0.0148(11)
F3B 0.099(2) 0.0589(14) 0.165(3) -0.0275(16) -0.0604(19) -0.0140(13)
O1B 0.111(2) 0.0432(11) 0.0598(14) -0.0063(10) -0.0094(14) -0.0034(13)
O2B 0.087(2) 0.145(3) 0.0433(12) 0.0193(15) 0.0003(12) -0.049(2)
O3B 0.0340(9) 0.0792(16) 0.0609(13) -0.0260(11) -0.0073(8) 0.0132(10)
C1B 0.0330(12) 0.0428(14) 0.095(2) 0.0153(15) 0.0000(13) -0.0006(10)
O1W 0.062(4) 0.101(5) 0.088(5) 0.029(4) 0.017(3) -0.013(3)

loop_
_atom_type_symbol
_atom_type_description
_atom_type_scat_dispersion_real
_atom_type_scat_dispersion_imag
_atom_type_scat_source
C C 0.0033 0.0016 'International Tables Vol C Tables 4.2.6.8 and 6.1.1.4'
H H 0.0000 0.0000 'International Tables Vol C Tables 4.2.6.8 and 6.1.1.4'
F F 0.0171 0.0103 'International Tables Vol C Tables 4.2.6.8 and 6.1.1.4'
N N 0.0061 0.0033 'International Tables Vol C Tables 4.2.6.8 and 6.1.1.4'
O O 0.0106 0.0060 'International Tables Vol C Tables 4.2.6.8 and 6.1.1.4'
Ru Ru -1.2594 0.8363 'International Tables Vol C Tables 4.2.6.8 and 6.1.1.4'
S S 0.1246 0.1234 'International Tables Vol C Tables 4.2.6.8 and 6.1.1.4'

loop_
_geom_angle_atom_site_label_1
_geom_angle_atom_site_label_2
_geom_angle_atom_site_label_3
_geom_angle
_geom_angle_site_symmetry_1
_geom_angle_site_symmetry_3
N1 Ru1 N2 87.55(7) . .
N1 Ru1 N3 92.87(6) . .
N2 Ru1 N3 94.38(7) . .
N1 Ru1 N6 95.17(7) . .
N2 Ru1 N6 93.27(6) . .
N3 Ru1 N6 169.13(6) . .
N1 Ru1 N5 174.78(6) . .
N2 Ru1 N5 94.21(6) . .
N3 Ru1 N5 91.90(6) . .
N6 Ru1 N5 79.83(6) . .
N1 Ru1 N4 95.00(6) . .
N2 Ru1 N4 174.64(7) . .
N3 Ru1 N4 80.80(7) . .
N6 Ru1 N4 91.19(6) . .
N5 Ru1 N4 83.66(6) . .
C1 N1 Ru1 173.99(16) . .
C3 N2 Ru1 175.44(18) . .
C5 N3 C9 118.49(18) . .
C5 N3 Ru1 126.76(15) . .
C9 N3 Ru1 114.27(13) . .
C11 N4 C10 112.44(15) . .
C11 N4 Ru1 109.43(12) . .
C10 N4 Ru1 106.50(13) . .
C11 N4 H4 109.5 . .
C10 N4 H4 109.5 . .
Ru1 N4 H4 109.5 . .
C16 N5 C17 111.86(15) . .
C16 N5 Ru1 109.71(11) . .
C17 N5 Ru1 106.44(12) . .
C16 N5 H5 109.6 . .
C17 N5 H5 109.6 . .
Ru1 N5 H5 109.6 . .
C22 N6 C18 118.84(18) . .
C22 N6 Ru1 126.58(15) . .
C18 N6 Ru1 114.04(13) . .
N1 C1 C2 177.7(2) . .
C201 C2 C205 120.86(18) . .
C201 C2 C1 120.17(18) . .
C205 C2 C1 118.96(19) . .
N2 C3 C4 178.7(2) . .
C401 C4 C405 120.6(2) . .
C401 C4 C3 119.8(2) . .
C405 C4 C3 119.4(2) . .
N3 C5 C6 122.1(3) . .
N3 C5 H5A 118.9 . .
C6 C5 H5A 118.9 . .
C7 C6 C5 119.0(3) . .
C7 C6 H6 120.5 . .
C5 C6 H6 120.5 . .
C6 C7 C8 119.7(2) . .
C6 C7 H7 120.1 . .
C8 C7 H7 120.1 . .
C7 C8 C9 118.8(3) . .
C7 C8 H8 120.6 . .
C9 C8 H8 120.6 . .
N3 C9 C8 121.8(2) . .
N3 C9 C10 114.89(16) . .
C8 C9 C10 123.3(2) . .
N4 C10 C9 110.03(16) . .
N4 C10 H10A 109.7 . .
C9 C10 H10A 109.7 . .
N4 C10 H10B 109.7 . .
C9 C10 H10B 109.7 . .
H10A C10 H10B 108.2 . .
C16 C11 C12 119.7(2) . .
C16 C11 N4 118.70(16) . .
C12 C11 N4 121.6(2) . .
C13 C12 C11 119.8(3) . .
C13 C12 H12 120.1 . .
C11 C12 H12 120.1 . .
C14 C13 C12 119.9(2) . .
C14 C13 H13 120.0 . .
C12 C13 H13 120.0 . .
C13 C14 C15 121.0(2) . .
C13 C14 H14 119.5 . .
C15 C14 H14 119.5 . .
C14 C15 C16 119.4(3) . .
C14 C15 H15 120.3 . .
C16 C15 H15 120.3 . .
C11 C16 C15 120.2(2) . .
C11 C16 N5 118.45(16) . .
C15 C16 N5 121.3(2) . .
N5 C17 C18 108.69(15) . .
N5 C17 H17A 110.0 . .
C18 C17 H17A 110.0 . .
N5 C17 H17B 110.0 . .
C18 C17 H17B 110.0 . .
H17A C17 H17B 108.3 . .
N6 C18 C19 121.6(2) . .
N6 C18 C17 114.83(16) . .
C19 C18 C17 123.5(2) . .
C20 C19 C18 118.9(2) . .
C20 C19 H19 120.5 . .
C18 C19 H19 120.5 . .
C21 C20 C19 119.3(2) . .
C21 C20 H20 120.3 . .
C19 C20 H20 120.3 . .
C20 C21 C22 119.1(2) . .
C20 C21 H21 120.4 . .
C22 C21 H21 120.4 . .
N6 C22 C21 122.2(2) . .
N6 C22 H22 118.9 . .
C21 C22 H22 118.9 . .
C202 C201 C2 119.0(2) . .
C202 C201 H201 120.5 . .
C2 C201 H201 120.5 . .
C203 C202 C201 120.5(2) . .
C203 C202 H202 119.8 . .
C201 C202 H202 119.8 . .
C204 C203 C202 120.2(2) . .
C204 C203 H203 119.9 . .
C202 C203 H203 119.9 . .
C203 C204 C205 120.4(2) . .
C203 C204 H204 119.8 . .
C205 C204 H204 119.8 . .
C204 C205 C2 119.0(2) . .
C204 C205 H205 120.5 . .
C2 C205 H205 120.5 . .
C4 C401 C402 118.3(3) . .
C4 C401 H401 120.9 . .
C402 C401 H401 120.9 . .
C403 C402 C401 120.6(3) . .
C403 C402 H402 119.7 . .
C401 C402 H402 119.7 . .
C404 C403 C402 121.0(3) . .
C404 C403 H403 119.5 . .
C402 C403 H403 119.5 . .
C403 C404 C405 120.3(3) . .
C403 C404 H404 119.8 . .
C405 C404 H404 119.8 . .
C404 C405 C4 119.1(3) . .
C404 C405 H405 120.4 . .
C4 C405 H405 120.4 . .
O3A S1A O2A 116.42(18) . .
O3A S1A O1A 114.81(17) . .
O2A S1A O1A 113.87(14) . .
O3A S1A C1A 103.98(15) . .
O2A S1A C1A 102.89(17) . .
O1A S1A C1A 102.34(13) . .
F3A C1A F2A 108.2(3) . .
F3A C1A F1A 106.5(2) . .
F2A C1A F1A 107.1(3) . .
F3A C1A S1A 111.8(2) . .
F2A C1A S1A 110.94(18) . .
F1A C1A S1A 111.9(2) . .
O1B S1B O2B 113.9(2) . .
O1B S1B O3B 112.60(15) . .
O2B S1B O3B 117.6(2) . .
O1B S1B C1B 104.3(2) . .
O2B S1B C1B 103.96(17) . .
O3B S1B C1B 102.34(14) . .
F1B C1B F2B 111.9(3) . .
F1B C1B F3B 105.4(3) . .
F2B C1B F3B 103.9(3) . .
F1B C1B S1B 111.9(3) . .
F2B C1B S1B 111.3(2) . .
F3B C1B S1B 112.1(3) . .
H1WA O1W H1WB 109.5 . .

loop_
_geom_bond_atom_site_label_1
_geom_bond_atom_site_label_2
_geom_bond_distance
_geom_bond_site_symmetry_2
Ru1 N1 2.0075(16) .
Ru1 N2 2.0138(17) .
Ru1 N3 2.0658(16) .
Ru1 N6 2.0735(16) .
Ru1 N5 2.0847(15) .
Ru1 N4 2.0887(16) .
N1 C1 1.148(2) .
N2 C3 1.145(3) .
N3 C5 1.341(3) .
N3 C9 1.353(3) .
N4 C11 1.458(3) .
N4 C10 1.495(3) .
N4 H4 1.0000 .
N5 C16 1.457(3) .
N5 C17 1.494(2) .
N5 H5 1.0000 .
N6 C22 1.344(3) .
N6 C18 1.356(3) .
C1 C2 1.426(3) .
C2 C201 1.391(3) .
C2 C205 1.392(3) .
C3 C4 1.435(3) .
C4 C401 1.385(4) .
C4 C405 1.395(4) .
C5 C6 1.390(3) .
C5 H5A 0.9500 .
C6 C7 1.365(5) .
C6 H6 0.9500 .
C7 C8 1.380(4) .
C7 H7 0.9500 .
C8 C9 1.385(3) .
C8 H8 0.9500 .
C9 C10 1.495(3) .
C10 H10A 0.9900 .
C10 H10B 0.9900 .
C11 C16 1.389(3) .
C11 C12 1.395(3) .
C12 C13 1.388(4) .
C12 H12 0.9500 .
C13 C14 1.377(5) .
C13 H13 0.9500 .
C14 C15 1.381(4) .
C14 H14 0.9500 .
C15 C16 1.389(3) .
C15 H15 0.9500 .
C17 C18 1.494(3) .
C17 H17A 0.9900 .
C17 H17B 0.9900 .
C18 C19 1.391(3) .
C19 C20 1.388(4) .
C19 H19 0.9500 .
C20 C21 1.379(4) .
C20 H20 0.9500 .
C21 C22 1.386(3) .
C21 H21 0.9500 .
C22 H22 0.9500 .
C201 C202 1.385(3) .
C201 H201 0.9500 .
C202 C203 1.381(4) .
C202 H202 0.9500 .
C203 C204 1.380(4) .
C203 H203 0.9500 .
C204 C205 1.387(3) .
C204 H204 0.9500 .
C205 H205 0.9500 .
C401 C402 1.401(5) .
C401 H401 0.9500 .
C402 C403 1.363(7) .
C402 H402 0.9500 .
C403 C404 1.356(6) .
C403 H403 0.9500 .
C404 C405 1.387(4) .
C404 H404 0.9500 .
C405 H405 0.9500 .
S1A O3A 1.428(2) .
S1A O2A 1.432(2) .
S1A O1A 1.436(2) .
S1A C1A 1.816(3) .
F1A C1A 1.328(3) .
F2A C1A 1.322(4) .
F3A C1A 1.320(3) .
S1B O1B 1.416(3) .
S1B O2B 1.426(3) .
S1B O3B 1.465(3) .
S1B C1B 1.802(3) .
F1B C1B 1.287(4) .
F2B C1B 1.316(3) .
F3B C1B 1.317(5) .
O1W H1WA 0.8500 .
O1W H1WB 0.8497 .
